data_1520112
loop_
_publ_author_name
'Zhang, Dong-Bo'
'Yu, Dao-Geng'
'Sun, Meng'
'Zhu, Xu-Xin'
'Yao, Xiao-Jun'
'Zhou, Shuang-Yan'
'Chen, Jian-Jun'
'Gao, Kun'

_publ_section_title
;
 Ervatamines A-I, Anti-inflammatory Monoterpenoid Indole Alkaloids with
 Diverse Skeletons from Ervatamia hainanensis.
;
_journal_issue 6
_journal_name_full 'Journal of natural products'
_journal_page_first 1253
_journal_page_last 1261
_journal_paper_doi 10.1021/acs.jnatprod.5b00051
_journal_volume 78
_journal_year 2015
_chemical_absolute_configuration unk
_chemical_formula_moiety 'C20 H24 N2 O2, C2 H6 O, H2 O'
_chemical_formula_sum 'C22 H32 N2 O4'
_chemical_formula_weight 388.49
_space_group_crystal_system orthorhombic
_space_group_IT_number 19
_space_group_name_Hall 'P 2ac 2ab'
_space_group_name_H-M_alt 'P 21 21 21'
_symmetry_space_group_name_Hall 'P 2ac 2ab'
_symmetry_space_group_name_H-M 'P 21 21 21'
_atom_sites_solution_hydrogens mixed
_atom_sites_solution_primary direct
_audit_creation_date 2015-05-12
_audit_creation_method
;
Olex2 1.2
(compiled 2015.01.26 svn.r3150 for OlexSys, GUI svn.r4998)
;
_cell_angle_alpha 90
_cell_angle_beta 90
_cell_angle_gamma 90
_cell_formula_units_Z 4
_cell_length_a 6.33312(18)
_cell_length_b 12.6666(3)
_cell_length_c 25.6966(10)
_cell_measurement_reflns_used 4378
_cell_measurement_temperature 173
_cell_measurement_theta_max 69.3200
_cell_measurement_theta_min 4.8540
_cell_volume 2061.36(11)
_computing_cell_refinement
;
CrysAlisPro, Agilent Technologies,
Version 1.171.37.33 (release 27-03-2014 CrysAlis171 .NET)
(compiled Mar 27 2014,17:12:48)
;
_computing_data_collection
;
CrysAlisPro, Agilent Technologies,
Version 1.171.37.33 (release 27-03-2014 CrysAlis171 .NET)
(compiled Mar 27 2014,17:12:48)
;
_computing_data_reduction
;
CrysAlisPro, Agilent Technologies,
Version 1.171.37.33 (release 27-03-2014 CrysAlis171 .NET)
(compiled Mar 27 2014,17:12:48)
;
_computing_molecular_graphics 'Olex2 (Dolomanov et al., 2009)'
_computing_publication_material 'Olex2 (Dolomanov et al., 2009)'
_computing_structure_refinement 'ShelXL (Sheldrick, 2008)'
_computing_structure_solution 'ShelXS (Sheldrick, 2008)'
_diffrn_ambient_environment air
_diffrn_ambient_temperature 173
_diffrn_detector 'CCD plate'
_diffrn_detector_area_resol_mean 16.0733
_diffrn_detector_type Eos
_diffrn_measured_fraction_theta_full 1.000
_diffrn_measured_fraction_theta_max 0.992
_diffrn_measurement_details
;
  1 omega  -70.00  -13.60   1.2000    2.0000
omega____ theta____ kappa____ phi______ frames
    -        0.0000  147.0000   -6.0000 47

  2 omega  -21.00   69.00   1.2000    2.0000
omega____ theta____ kappa____ phi______ frames
    -        0.0000   57.0000 -180.0000 75

  3 omega   33.00  124.20   1.2000    3.0000
omega____ theta____ kappa____ phi______ frames
    -       54.0000   50.0000  125.0000 76

  4 omega   33.00  123.00   1.2000    3.0000
omega____ theta____ kappa____ phi______ frames
    -       54.0000   57.0000   90.0000 75

  5 omega   33.00  123.00   1.2000    3.0000
omega____ theta____ kappa____ phi______ frames
    -       54.0000   57.0000 -180.0000 75

  6 omega   33.00  123.00   1.2000    3.0000
omega____ theta____ kappa____ phi______ frames
    -       54.0000   57.0000 -120.0000 75

  7 omega   37.00  178.60   1.2000    4.0000
omega____ theta____ kappa____ phi______ frames
    -      108.0000    0.0000   90.0000 118

  8 omega   36.00   94.80   1.2000    4.0000
omega____ theta____ kappa____ phi______ frames
    -      108.0000  -38.0000  -90.0000 49

  9 omega   35.00   95.00   1.2000    4.0000
omega____ theta____ kappa____ phi______ frames
    -      108.0000  -25.0000    0.0000 50

 10 omega   36.00   94.80   1.2000    4.0000
omega____ theta____ kappa____ phi______ frames
    -      108.0000  -38.0000  120.0000 49

 11 omega   36.00   94.80   1.2000    4.0000
omega____ theta____ kappa____ phi______ frames
    -      108.0000  -38.0000  -30.0000 49

 12 omega   38.00  104.00   1.2000    4.0000
omega____ theta____ kappa____ phi______ frames
    -      108.0000  -50.0000 -180.0000 55

 13 omega   37.00  178.60   1.2000    4.0000
omega____ theta____ kappa____ phi______ frames
    -      108.0000  -12.0000  150.0000 118

 14 omega  -70.00   22.40   1.2000    2.0000
omega____ theta____ kappa____ phi______ frames
    -        0.0000  -50.0000  -20.0000 77

 15 omega  -71.00   25.00   1.2000    2.0000
omega____ theta____ kappa____ phi______ frames
    -        0.0000  -38.0000   30.0000 80

 16 omega   23.00  111.80   1.2000    3.0000
omega____ theta____ kappa____ phi______ frames
    -       54.0000 -125.0000 -180.0000 74

 17 omega   33.00   79.80   1.2000    3.0000
omega____ theta____ kappa____ phi______ frames
    -       54.0000   57.0000  -30.0000 39
;
_diffrn_measurement_device 'four-circle diffractometer'
_diffrn_measurement_device_type 'SuperNova, Dual, Cu at zero, Eos'
_diffrn_measurement_method '\w scans'
_diffrn_orient_matrix_UB_11 0.0888803000
_diffrn_orient_matrix_UB_12 -0.0456448000
_diffrn_orient_matrix_UB_13 -0.0510583000
_diffrn_orient_matrix_UB_21 0.1190807000
_diffrn_orient_matrix_UB_22 -0.0852474000
_diffrn_orient_matrix_UB_23 0.0311364000
_diffrn_orient_matrix_UB_31 -0.1926204000
_diffrn_orient_matrix_UB_32 -0.0737234000
_diffrn_orient_matrix_UB_33 -0.0043325000
_diffrn_radiation_monochromator mirror
_diffrn_radiation_probe x-ray
_diffrn_radiation_type CuK\a
_diffrn_radiation_wavelength 1.54184
_diffrn_reflns_av_R_equivalents 0.0323
_diffrn_reflns_av_unetI/netI 0.0363
_diffrn_reflns_laue_measured_fraction_full 1.000
_diffrn_reflns_laue_measured_fraction_max 0.992
_diffrn_reflns_limit_h_max 5
_diffrn_reflns_limit_h_min -7
_diffrn_reflns_limit_k_max 13
_diffrn_reflns_limit_k_min -15
_diffrn_reflns_limit_l_max 31
_diffrn_reflns_limit_l_min -31
_diffrn_reflns_number 11382
_diffrn_reflns_point_group_measured_fraction_full 0.999
_diffrn_reflns_point_group_measured_fraction_max 0.986
_diffrn_reflns_theta_full 67.684
_diffrn_reflns_theta_max 69.711
_diffrn_reflns_theta_min 3.440
_diffrn_source 'sealed X-ray tube'
_diffrn_source_type 'SuperNova (Cu) X-ray Source'
_exptl_absorpt_coefficient_mu 0.691
_exptl_absorpt_correction_T_max 1.00000
_exptl_absorpt_correction_T_min 0.79564
_exptl_absorpt_correction_type multi-scan
_exptl_absorpt_process_details
;
CrysAlisPro, Agilent Technologies,
Version 1.171.37.33 (release 27-03-2014 CrysAlis171 .NET)
(compiled Mar 27 2014,17:12:48)
Empirical absorption correction using spherical harmonics,
 implemented in SCALE3 ABSPACK scaling algorithm.
;
_exptl_crystal_colour 'clear light colourless'
_exptl_crystal_colour_lustre clear
_exptl_crystal_colour_modifier light
_exptl_crystal_colour_primary colourless
_exptl_crystal_density_diffrn 1.252
_exptl_crystal_description
;
;
_exptl_crystal_F_000 840
_exptl_crystal_size_max 0.25
_exptl_crystal_size_mid 0.21
_exptl_crystal_size_min 0.03
_refine_diff_density_max 0.322
_refine_diff_density_min -0.433
_refine_diff_density_rms 0.067
_refine_ls_abs_structure_details
;
 Flack x determined using 1347 quotients [(I+)-(I-)]/[(I+)+(I-)]
 (Parsons, Flack and Wagner, Acta Cryst. B69 (2013) 249-259).
;
_refine_ls_abs_structure_Flack -0.02(12)
_refine_ls_extinction_method none
_refine_ls_goodness_of_fit_ref 1.096
_refine_ls_hydrogen_treatment constr
_refine_ls_matrix_type full
_refine_ls_number_parameters 260
_refine_ls_number_reflns 3843
_refine_ls_number_restraints 0
_refine_ls_restrained_S_all 1.096
_refine_ls_R_factor_all 0.0595
_refine_ls_R_factor_gt 0.0542
_refine_ls_shift/su_max 0.000
_refine_ls_shift/su_mean 0.000
_refine_ls_structure_factor_coef Fsqd
_refine_ls_weighting_details 'w=1/[\s^2^(Fo^2^)+(0.0900P)^2^+0.6061P] where P=(Fo^2^+2Fc^2^)/3'
_refine_ls_weighting_scheme calc
_refine_ls_wR_factor_gt 0.1452
_refine_ls_wR_factor_ref 0.1503
_reflns_Friedel_coverage 0.710
_reflns_friedel_fraction_full 0.998
_reflns_friedel_fraction_max 0.977
_reflns_number_gt 3517
_reflns_number_total 3843
_reflns_threshold_expression 'I > 2\s(I)'
_cod_data_source_file np5b00051_si_002.cif
_cod_data_source_block zhangdb_0511
_cod_depositor_comments 'Adding full bibliography for 1520111--1520112.cif.'
_cod_database_code 1520112
_shelx_space_group_comment
;
The symmetry employed for this shelxl refinement is uniquely defined
by the following loop, which should always be used as a source of
symmetry information in preference to the above space-group names.
They are only intended as comments.
;
_reflns_odcompleteness_completeness 99.95
_reflns_odcompleteness_iscentric 1
_reflns_odcompleteness_theta 66.97
_olex2_refinement_description
;
1. Fixed Uiso
 At 1.2 times of:
  All C(H) groups, All C(H,H) groups, All N(H) groups
 At 1.5 times of:
  All C(H,H,H) groups, All O(H) groups, All O(H,H) groups
2.a Free rotating group:
 O4(H4A,H4B)
2.b Ternary CH refined with riding coordinates:
 C15(H15), C16(H16)
2.c Secondary CH2 refined with riding coordinates:
 C3(H3A,H3B), C5(H5A,H5B), C6(H6A,H6B), C14(H14A,H14B), C21(H21A,H21B),
 C25(H25A,H25B)
2.d Aromatic/amide H refined with riding coordinates:
 N1(H1), C9(H9), C10(H10), C11(H11), C12(H12), C19(H19)
2.e Idealised Me refined as rotating group:
 C18(H18A,H18B,H18C), C23(H23A,H23B,H23C), C24(H24A,H24B,H24C)
2.f Idealised tetrahedral OH refined as rotating group:
 O3(H3)
;
_shelx_shelxl_version_number 2014/7
_olex2_date_sample_data_collection 2015-05-11
_olex2_submission_special_instructions 'No special instructions were received'

loop_
_space_group_symop_operation_xyz
'x, y, z'
'-x+1/2, -y, z+1/2'
'x+1/2, -y+1/2, -z'
'-x, y+1/2, -z+1/2'

loop_
_atom_site_label
_atom_site_type_symbol
_atom_site_fract_x
_atom_site_fract_y
_atom_site_fract_z
_atom_site_U_iso_or_equiv
_atom_site_adp_type
_atom_site_occupancy
_atom_site_site_symmetry_order
_atom_site_calc_flag
_atom_site_refinement_flags_posn
O1 O -0.3768(4) -0.6277(2) -0.21554(10) 0.0297(6) Uani 1 1 d .
O2 O -0.6329(5) -0.6714(2) -0.16018(11) 0.0415(7) Uani 1 1 d .
N1 N -0.5505(4) -0.6886(2) -0.30702(11) 0.0213(6) Uani 1 1 d .
H1 H -0.4411 -0.7021 -0.2883 0.026 Uiso 1 1 calc R
N4 N -0.8800(4) -0.3675(2) -0.33773(11) 0.0209(6) Uani 1 1 d .
C2 C -0.7223(5) -0.6294(2) -0.29105(12) 0.0188(6) Uani 1 1 d .
C3 C -0.6492(5) -0.4057(3) -0.33557(14) 0.0229(7) Uani 1 1 d .
H3A H -0.6401 -0.4741 -0.3524 0.027 Uiso 1 1 calc R
H3B H -0.5621 -0.3570 -0.3552 0.027 Uiso 1 1 calc R
C5 C -1.0306(5) -0.4500(3) -0.36012(13) 0.0225(7) Uani 1 1 d .
H5A H -0.9839 -0.4660 -0.3952 0.027 Uiso 1 1 calc R
H5B H -1.1689 -0.4176 -0.3630 0.027 Uiso 1 1 calc R
C6 C -1.0580(5) -0.5551(2) -0.33132(14) 0.0221(7) Uani 1 1 d .
H6A H -1.0986 -0.5404 -0.2956 0.027 Uiso 1 1 calc R
H6B H -1.1726 -0.5940 -0.3474 0.027 Uiso 1 1 calc R
C7 C -0.8649(5) -0.6234(2) -0.33091(12) 0.0199(7) Uani 1 1 d .
C8 C -0.7787(6) -0.6827(2) -0.37366(13) 0.0224(7) Uani 1 1 d .
C9 C -0.8502(7) -0.7089(3) -0.42393(14) 0.0292(8) Uani 1 1 d .
H9 H -0.9790 -0.6838 -0.4362 0.035 Uiso 1 1 calc R
C10 C -0.7243(7) -0.7728(3) -0.45464(15) 0.0350(9) Uani 1 1 d .
H10 H -0.7699 -0.7905 -0.4879 0.042 Uiso 1 1 calc R
C11 C -0.5311(7) -0.8115(3) -0.43706(15) 0.0368(9) Uani 1 1 d .
H11 H -0.4519 -0.8551 -0.4587 0.044 Uiso 1 1 calc R
C12 C -0.4546(6) -0.7864(3) -0.38819(14) 0.0291(8) Uani 1 1 d .
H12 H -0.3246 -0.8112 -0.3767 0.035 Uiso 1 1 calc R
C13 C -0.5808(5) -0.7223(2) -0.35698(13) 0.0225(7) Uani 1 1 d .
C14 C -0.5597(5) -0.4150(3) -0.28050(13) 0.0225(7) Uani 1 1 d .
H14A H -0.5118 -0.3456 -0.2698 0.027 Uiso 1 1 calc R
H14B H -0.4362 -0.4602 -0.2820 0.027 Uiso 1 1 calc R
C15 C -0.7059(5) -0.4578(2) -0.23788(13) 0.0199(7) Uani 1 1 d .
H15 H -0.6413 -0.4387 -0.2045 0.024 Uiso 1 1 calc R
C16 C -0.7314(5) -0.5812(2) -0.23770(12) 0.0186(6) Uani 1 1 d .
H16 H -0.8708 -0.5972 -0.2232 0.022 Uiso 1 1 calc R
C17 C -0.5658(5) -0.6306(2) -0.20133(13) 0.0231(7) Uani 1 1 d .
C18 C -1.0474(6) -0.4629(3) -0.15210(14) 0.0296(8) Uani 1 1 d .
H18A H -1.1483 -0.5195 -0.1520 0.044 Uiso 1 1 calc GR
H18B H -1.0775 -0.4156 -0.1239 0.044 Uiso 1 1 calc GR
H18C H -0.9078 -0.4913 -0.1480 0.044 Uiso 1 1 calc GR
C19 C -1.0608(5) -0.4046(3) -0.20236(13) 0.0239(7) Uani 1 1 d .
H19 H -1.1839 -0.3662 -0.2079 0.029 Uiso 1 1 calc R
C20 C -0.9180(5) -0.4010(2) -0.24015(13) 0.0208(7) Uani 1 1 d .
C21 C -0.9499(5) -0.3261(2) -0.28514(13) 0.0227(7) Uani 1 1 d .
H21A H -0.8732 -0.2615 -0.2779 0.027 Uiso 1 1 calc R
H21B H -1.0987 -0.3083 -0.2871 0.027 Uiso 1 1 calc R
C23 C -0.8904(6) -0.2745(3) -0.37444(14) 0.0280(8) Uani 1 1 d .
H23A H -1.0318 -0.2473 -0.3752 0.042 Uiso 1 1 calc GR
H23B H -0.8502 -0.2967 -0.4088 0.042 Uiso 1 1 calc GR
H23C H -0.7956 -0.2203 -0.3627 0.042 Uiso 1 1 calc GR
O3 O -0.1863(9) -0.3739(4) -0.48840(19) 0.0914(15) Uani 1 1 d .
H3 H -0.2451 -0.3307 -0.4696 0.137 Uiso 1 1 calc GR
C24 C -0.482(2) -0.4909(7) -0.4771(4) 0.137(5) Uani 1 1 d .
H24A H -0.5233 -0.4429 -0.4500 0.206 Uiso 1 1 calc GR
H24B H -0.4072 -0.5494 -0.4621 0.206 Uiso 1 1 calc GR
H24C H -0.6057 -0.5162 -0.4947 0.206 Uiso 1 1 calc GR
C25 C -0.3412(16) -0.4345(6) -0.5153(3) 0.094(3) Uani 1 1 d .
H25A H -0.2719 -0.4858 -0.5375 0.112 Uiso 1 1 calc R
H25B H -0.4256 -0.3884 -0.5371 0.112 Uiso 1 1 calc R
O4 O -0.4016(9) -0.2181(5) -0.44195(18) 0.0955(18) Uani 1 1 d .
H4A H -0.4244 -0.2276 -0.4097 0.143 Uiso 1 1 d G
H4B H -0.4754 -0.1666 -0.4527 0.143 Uiso 1 1 d G

loop_
_atom_site_aniso_label
_atom_site_aniso_U_11
_atom_site_aniso_U_22
_atom_site_aniso_U_33
_atom_site_aniso_U_23
_atom_site_aniso_U_13
_atom_site_aniso_U_12
O1 0.0189(12) 0.0282(13) 0.0419(14) 0.0006(11) -0.0084(11) 0.0032(10)
O2 0.0384(16) 0.0501(17) 0.0358(14) 0.0149(12) -0.0058(13) 0.0024(13)
N1 0.0156(13) 0.0188(12) 0.0296(14) 0.0003(11) -0.0009(11) 0.0027(11)
N4 0.0141(13) 0.0166(13) 0.0320(14) 0.0026(11) -0.0006(11) 0.0000(11)
C2 0.0150(14) 0.0126(13) 0.0287(16) -0.0006(12) 0.0028(13) -0.0008(11)
C3 0.0124(15) 0.0195(15) 0.0368(18) 0.0014(14) 0.0018(14) 0.0002(12)
C5 0.0130(15) 0.0225(15) 0.0320(17) 0.0006(13) -0.0053(13) -0.0007(13)
C6 0.0134(15) 0.0192(15) 0.0337(17) -0.0013(13) -0.0007(14) -0.0021(13)
C7 0.0174(15) 0.0136(14) 0.0286(15) -0.0015(12) -0.0009(13) -0.0029(12)
C8 0.0227(17) 0.0167(14) 0.0279(16) 0.0008(13) 0.0017(14) -0.0018(13)
C9 0.033(2) 0.0264(18) 0.0287(17) 0.0013(14) -0.0011(15) -0.0026(16)
C10 0.047(2) 0.0312(19) 0.0263(17) -0.0009(15) 0.0011(17) 0.0006(18)
C11 0.047(2) 0.0290(19) 0.0344(19) -0.0020(15) 0.0124(18) 0.0052(18)
C12 0.0270(18) 0.0230(16) 0.0373(19) 0.0023(14) 0.0081(16) 0.0066(15)
C13 0.0195(16) 0.0178(14) 0.0302(16) 0.0010(12) 0.0037(14) 0.0018(13)
C14 0.0123(14) 0.0172(14) 0.0379(18) -0.0002(13) -0.0011(14) -0.0016(13)
C15 0.0160(15) 0.0139(14) 0.0299(16) -0.0027(13) -0.0018(13) 0.0007(12)
C16 0.0151(15) 0.0144(14) 0.0263(15) 0.0009(12) -0.0009(13) -0.0003(12)
C17 0.0226(16) 0.0156(14) 0.0311(16) -0.0034(13) -0.0042(14) 0.0029(13)
C18 0.0302(19) 0.0258(17) 0.0329(18) -0.0033(14) 0.0047(15) 0.0001(16)
C19 0.0160(15) 0.0214(15) 0.0344(17) -0.0048(13) 0.0009(14) 0.0024(13)
C20 0.0166(15) 0.0146(14) 0.0312(16) -0.0027(12) -0.0021(13) 0.0008(12)
C21 0.0179(15) 0.0156(14) 0.0344(18) -0.0009(12) -0.0016(14) 0.0025(13)
C23 0.0262(19) 0.0195(15) 0.0384(19) 0.0083(14) -0.0027(15) 0.0011(14)
O3 0.098(4) 0.095(4) 0.081(3) -0.020(3) 0.013(3) 0.001(3)
C24 0.206(13) 0.074(5) 0.132(7) -0.016(5) 0.083(8) -0.035(7)
C25 0.139(7) 0.072(4) 0.070(4) -0.016(3) 0.006(5) -0.013(5)
O4 0.096(4) 0.131(5) 0.060(2) -0.043(3) -0.018(3) 0.038(4)

loop_
_atom_type_symbol
_atom_type_description
_atom_type_scat_dispersion_real
_atom_type_scat_dispersion_imag
_atom_type_scat_source
C C 0.0181 0.0091 'International Tables Vol C Tables 4.2.6.8 and 6.1.1.4'
H H 0.0000 0.0000 'International Tables Vol C Tables 4.2.6.8 and 6.1.1.4'
N N 0.0311 0.0180 'International Tables Vol C Tables 4.2.6.8 and 6.1.1.4'
O O 0.0492 0.0322 'International Tables Vol C Tables 4.2.6.8 and 6.1.1.4'

loop_
_geom_angle_atom_site_label_1
_geom_angle_atom_site_label_2
_geom_angle_atom_site_label_3
_geom_angle
C2 N1 H1 125.1
C13 N1 H1 125.1
C13 N1 C2 109.7(3)
C5 N4 C3 113.0(2)
C21 N4 C3 110.7(2)
C21 N4 C5 113.0(3)
C23 N4 C3 108.0(2)
C23 N4 C5 105.8(3)
C23 N4 C21 105.9(3)
N1 C2 C16 121.4(3)
C7 C2 N1 109.1(3)
C7 C2 C16 129.5(3)
N4 C3 H3A 108.7
N4 C3 H3B 108.7
H3A C3 H3B 107.6
C14 C3 N4 114.2(3)
C14 C3 H3A 108.7
C14 C3 H3B 108.7
N4 C5 H5A 107.6
N4 C5 H5B 107.6
N4 C5 C6 118.9(3)
H5A C5 H5B 107.0
C6 C5 H5A 107.6
C6 C5 H5B 107.6
C5 C6 H6A 108.7
C5 C6 H6B 108.7
H6A C6 H6B 107.6
C7 C6 C5 114.4(3)
C7 C6 H6A 108.7
C7 C6 H6B 108.7
C2 C7 C6 125.2(3)
C2 C7 C8 107.0(3)
C8 C7 C6 127.3(3)
C9 C8 C7 134.5(3)
C9 C8 C13 118.6(3)
C13 C8 C7 106.8(3)
C8 C9 H9 120.8
C10 C9 C8 118.4(4)
C10 C9 H9 120.8
C9 C10 H10 119.1
C9 C10 C11 121.8(4)
C11 C10 H10 119.1
C10 C11 H11 119.3
C12 C11 C10 121.4(4)
C12 C11 H11 119.3
C11 C12 H12 121.4
C11 C12 C13 117.1(4)
C13 C12 H12 121.4
N1 C13 C8 107.4(3)
N1 C13 C12 130.0(3)
C12 C13 C8 122.7(3)
C3 C14 H14A 107.9
C3 C14 H14B 107.9
C3 C14 C15 117.7(3)
H14A C14 H14B 107.2
C15 C14 H14A 107.9
C15 C14 H14B 107.9
C14 C15 H15 106.6
C14 C15 C16 114.5(3)
C16 C15 H15 106.6
C20 C15 C14 109.8(3)
C20 C15 H15 106.6
C20 C15 C16 112.3(3)
C2 C16 C15 113.4(3)
C2 C16 H16 107.4
C2 C16 C17 111.3(3)
C15 C16 H16 107.4
C17 C16 C15 109.7(3)
C17 C16 H16 107.4
O1 C17 C16 117.6(3)
O2 C17 O1 125.7(3)
O2 C17 C16 116.7(3)
H18A C18 H18B 109.5
H18A C18 H18C 109.5
H18B C18 H18C 109.5
C19 C18 H18A 109.5
C19 C18 H18B 109.5
C19 C18 H18C 109.5
C18 C19 H19 116.1
C20 C19 C18 127.8(3)
C20 C19 H19 116.1
C19 C20 C15 123.8(3)
C19 C20 C21 119.4(3)
C21 C20 C15 116.3(3)
N4 C21 H21A 108.5
N4 C21 H21B 108.5
C20 C21 N4 115.3(3)
C20 C21 H21A 108.5
C20 C21 H21B 108.5
H21A C21 H21B 107.5
N4 C23 H23A 109.5
N4 C23 H23B 109.5
N4 C23 H23C 109.5
H23A C23 H23B 109.5
H23A C23 H23C 109.5
H23B C23 H23C 109.5
C25 O3 H3 109.5
H24A C24 H24B 109.5
H24A C24 H24C 109.5
H24B C24 H24C 109.5
C25 C24 H24A 109.5
C25 C24 H24B 109.5
C25 C24 H24C 109.5
O3 C25 C24 110.3(7)
O3 C25 H25A 109.6
O3 C25 H25B 109.6
C24 C25 H25A 109.6
C24 C25 H25B 109.6
H25A C25 H25B 108.1
H4A O4 H4B 109.5

loop_
_geom_bond_atom_site_label_1
_geom_bond_atom_site_label_2
_geom_bond_distance
O1 C17 1.252(4)
O2 C17 1.251(4)
N1 H1 0.8600
N1 C2 1.384(4)
N1 C13 1.366(4)
N4 C3 1.541(4)
N4 C5 1.528(4)
N4 C21 1.515(4)
N4 C23 1.511(4)
C2 C7 1.368(5)
C2 C16 1.502(4)
C3 H3A 0.9700
C3 H3B 0.9700
C3 C14 1.529(5)
C5 H5A 0.9700
C5 H5B 0.9700
C5 C6 1.532(4)
C6 H6A 0.9700
C6 H6B 0.9700
C6 C7 1.498(4)
C7 C8 1.439(5)
C8 C9 1.408(5)
C8 C13 1.416(5)
C9 H9 0.9300
C9 C10 1.384(6)
C10 H10 0.9300
C10 C11 1.393(6)
C11 H11 0.9300
C11 C12 1.383(6)
C12 H12 0.9300
C12 C13 1.393(5)
C14 H14A 0.9700
C14 H14B 0.9700
C14 C15 1.533(5)
C15 H15 0.9800
C15 C16 1.572(4)
C15 C20 1.525(4)
C16 H16 0.9800
C16 C17 1.537(4)
C18 H18A 0.9600
C18 H18B 0.9600
C18 H18C 0.9600
C18 C19 1.490(5)
C19 H19 0.9300
C19 C20 1.328(5)
C20 C21 1.509(4)
C21 H21A 0.9700
C21 H21B 0.9700
C23 H23A 0.9600
C23 H23B 0.9600
C23 H23C 0.9600
O3 H3 0.8200
O3 C25 1.424(10)
C24 H24A 0.9600
C24 H24B 0.9600
C24 H24C 0.9600
C24 C25 1.507(11)
C25 H25A 0.9700
C25 H25B 0.9700
O4 H4A 0.8498
O4 H4B 0.8494

loop_
_geom_torsion_atom_site_label_1
_geom_torsion_atom_site_label_2
_geom_torsion_atom_site_label_3
_geom_torsion_atom_site_label_4
_geom_torsion
N1 C2 C7 C6 -171.7(3)
N1 C2 C7 C8 0.7(4)
N1 C2 C16 C15 108.6(3)
N1 C2 C16 C17 -15.6(4)
N4 C3 C14 C15 39.1(4)
N4 C5 C6 C7 -66.7(4)
C2 N1 C13 C8 0.4(3)
C2 N1 C13 C12 -177.6(3)
C2 C7 C8 C9 177.6(4)
C2 C7 C8 C13 -0.4(4)
C2 C16 C17 O1 56.2(4)
C2 C16 C17 O2 -123.0(3)
C3 N4 C5 C6 62.6(4)
C3 N4 C21 C20 -53.5(4)
C3 C14 C15 C16 79.2(4)
C3 C14 C15 C20 -48.2(4)
C5 N4 C3 C14 -115.9(3)
C5 N4 C21 C20 74.3(3)
C5 C6 C7 C2 97.5(4)
C5 C6 C7 C8 -73.3(4)
C6 C7 C8 C9 -10.2(6)
C6 C7 C8 C13 171.8(3)
C7 C2 C16 C15 -69.9(4)
C7 C2 C16 C17 165.8(3)
C7 C8 C9 C10 -177.5(4)
C7 C8 C13 N1 0.0(3)
C7 C8 C13 C12 178.2(3)
C8 C9 C10 C11 0.1(6)
C9 C8 C13 N1 -178.4(3)
C9 C8 C13 C12 -0.3(5)
C9 C10 C11 C12 -1.0(6)
C10 C11 C12 C13 1.1(6)
C11 C12 C13 N1 177.2(3)
C11 C12 C13 C8 -0.5(5)
C13 N1 C2 C7 -0.7(4)
C13 N1 C2 C16 -179.5(3)
C13 C8 C9 C10 0.4(5)
C14 C15 C16 C2 -33.4(4)
C14 C15 C16 C17 91.7(3)
C14 C15 C20 C19 -165.7(3)
C14 C15 C20 C21 6.1(4)
C15 C16 C17 O1 -70.1(4)
C15 C16 C17 O2 110.7(3)
C15 C20 C21 N4 44.8(4)
C16 C2 C7 C6 6.9(5)
C16 C2 C7 C8 179.4(3)
C16 C15 C20 C19 65.7(4)
C16 C15 C20 C21 -122.5(3)
C18 C19 C20 C15 -0.7(5)
C18 C19 C20 C21 -172.3(3)
C19 C20 C21 N4 -143.0(3)
C20 C15 C16 C2 92.7(3)
C20 C15 C16 C17 -142.2(3)
C21 N4 C3 C14 11.9(4)
C21 N4 C5 C6 -64.1(4)
C23 N4 C3 C14 127.5(3)
C23 N4 C5 C6 -179.5(3)
C23 N4 C21 C20 -170.3(3)
